data_7116548
loop_
_publ_author_name
'Keith Searles'
'Patrick J. Carroll'
'Chun-Hsing Chen'
'Maren Pink'
'Daniel J. Mindiola'

_publ_section_title
;
 Niobium-nitrides derived from nitrogen splitting
;
_journal_name_full Chem.Commun.
_journal_page_first 3526
_journal_paper_doi 10.1039/C4cc09563D
_journal_volume 51
_journal_year 2015
_chemical_formula_sum 'C151 H140 N2 Nb2 O4'
_chemical_formula_weight 2232.47
_space_group_IT_number 61
_symmetry_cell_setting orthorhombic
_symmetry_Int_Tables_number 61
_symmetry_space_group_name_Hall '-P 2ac 2ab'
_symmetry_space_group_name_H-M 'P b c a'
_atom_sites_solution_hydrogens geom
_atom_sites_solution_primary direct
_audit_creation_method SHELXL-97
_audit_update_record
;
2014-11-04 deposited with the CCDC.
2015-01-07 downloaded from the CCDC.
;
_cell_angle_alpha 90.00
_cell_angle_beta 90.00
_cell_angle_gamma 90.00
_cell_formula_units_Z 8
_cell_length_a 24.6450(6)
_cell_length_b 25.8062(5)
_cell_length_c 37.2338(8)
_cell_measurement_temperature 100(1)
_cell_volume 23680.5(9)
_computing_data_collection 'Bruker APEX2'
_computing_data_reduction 'Bruker SAINT'
_computing_structure_refinement 'SHELXL-97 (Sheldrick, 2008)'
_computing_structure_solution 'SHELXS-97 (Sheldrick, 2008)'
_diffrn_ambient_temperature 100(1)
_diffrn_measured_fraction_theta_full 0.994
_diffrn_measured_fraction_theta_max 0.994
_diffrn_measurement_device 'CCD Area Detector'
_diffrn_measurement_device_type 'Bruker APEXII'
_diffrn_measurement_method 'phi and omega scans'
_diffrn_radiation_monochromator graphite
_diffrn_radiation_source 'sealed tube'
_diffrn_radiation_type MoK\a
_diffrn_radiation_wavelength 0.71073
_diffrn_reflns_av_R_equivalents 0.3233
_diffrn_reflns_av_sigmaI/netI 0.1376
_diffrn_reflns_limit_h_max 31
_diffrn_reflns_limit_h_min -32
_diffrn_reflns_limit_k_max 33
_diffrn_reflns_limit_k_min -33
_diffrn_reflns_limit_l_max 48
_diffrn_reflns_limit_l_min -48
_diffrn_reflns_number 407228
_diffrn_reflns_theta_full 27.62
_diffrn_reflns_theta_max 27.62
_diffrn_reflns_theta_min 1.37
_exptl_absorpt_coefficient_mu 0.252
_exptl_absorpt_correction_T_max 0.7456
_exptl_absorpt_correction_T_min 0.6237
_exptl_absorpt_correction_type multi-scan
_exptl_absorpt_process_details '(SADABS; Sheldrick, 2007)'
_exptl_crystal_density_diffrn 1.252
_exptl_crystal_density_method 'not measured'
_exptl_crystal_F_000 9392
_exptl_crystal_size_max 0.38
_exptl_crystal_size_mid 0.25
_exptl_crystal_size_min 0.10
_refine_diff_density_max 3.504
_refine_diff_density_min -0.616
_refine_diff_density_rms 0.146
_refine_ls_extinction_method none
_refine_ls_goodness_of_fit_ref 1.041
_refine_ls_hydrogen_treatment constr
_refine_ls_matrix_type full
_refine_ls_number_parameters 1430
_refine_ls_number_reflns 27382
_refine_ls_number_restraints 87
_refine_ls_restrained_S_all 1.040
_refine_ls_R_factor_all 0.2176
_refine_ls_R_factor_gt 0.0920
_refine_ls_shift/su_max 0.002
_refine_ls_shift/su_mean 0.000
_refine_ls_structure_factor_coef Fsqd
_refine_ls_weighting_details 'calc w=1/[\s^2^(Fo^2^)+(0.1338P)^2^+146.2397P] where P=(Fo^2^+2Fc^2^)/3'
_refine_ls_weighting_scheme calc
_refine_ls_wR_factor_gt 0.2415
_refine_ls_wR_factor_ref 0.3249
_reflns_number_gt 12036
_reflns_number_total 27382
_reflns_threshold_expression >2sigma(I)
_cod_data_source_file c4cc09563d2.cif
_cod_data_source_block shelxl_b
_cod_original_sg_symbol_H-M 'P b c a '
_cod_database_code 7116548

loop_
_symmetry_equiv_pos_as_xyz
'x, y, z'
'-x+1/2, y+1/2, z'
'x, -y+1/2, z+1/2'
'-x+1/2, -y, z+1/2'
'-x, -y, -z'
'x-1/2, -y-1/2, -z'
'-x, y-1/2, -z-1/2'
'x-1/2, y, -z-1/2'

loop_
_atom_site_label
_atom_site_type_symbol
_atom_site_fract_x
_atom_site_fract_y
_atom_site_fract_z
_atom_site_U_iso_or_equiv
_atom_site_adp_type
_atom_site_occupancy
_atom_site_symmetry_multiplicity
_atom_site_calc_flag
_atom_site_refinement_flags
Nb1 Nb 0.95664(3) 0.77166(2) 0.121920(17) 0.02013(17) Uani 1 1 d .
Nb2 Nb 1.04646(3) 0.83648(2) 0.123620(17) 0.02080(17) Uani 1 1 d .
O1 O 0.8876(2) 0.80533(19) 0.12714(12) 0.0218(11) Uani 1 1 d .
O2 O 0.95753(19) 0.69759(19) 0.12233(13) 0.0212(10) Uani 1 1 d .
O3 O 1.0475(2) 0.91076(19) 0.12827(13) 0.0233(11) Uani 1 1 d .
O4 O 1.1138(2) 0.80371(19) 0.13077(13) 0.0234(11) Uani 1 1 d .
N1 N 1.0004(2) 0.8026(2) 0.15713(15) 0.0211(13) Uani 1 1 d .
N2 N 1.0023(3) 0.8047(2) 0.08848(15) 0.0222(13) Uani 1 1 d .
C1 C 0.8660(3) 0.8447(3) 0.14754(19) 0.0212(15) Uani 1 1 d .
C2 C 0.8557(3) 0.8364(3) 0.1840(2) 0.0235(16) Uani 1 1 d .
C3 C 0.8339(3) 0.8767(3) 0.20363(19) 0.0263(17) Uani 1 1 d .
H3 H 0.8260 0.8712 0.2278 0.035 Uiso 1 1 calc R
C4 C 0.8231(3) 0.9252(3) 0.1888(2) 0.0262(17) Uani 1 1 d .
C5 C 0.8332(3) 0.9314(3) 0.1522(2) 0.0259(17) Uani 1 1 d .
H5 H 0.8260 0.9632 0.1414 0.034 Uiso 1 1 calc R
C6 C 0.8539(3) 0.8910(3) 0.13125(19) 0.0249(17) Uani 1 1 d .
C7 C 0.8665(3) 0.7825(3) 0.20077(19) 0.0249(17) Uani 1 1 d .
H7 H 0.9018 0.7708 0.1917 0.033 Uiso 1 1 calc R
C8 C 0.8249(3) 0.7426(3) 0.18901(18) 0.0210(16) Uani 1 1 d .
C9 C 0.7695(3) 0.7542(3) 0.1880(2) 0.0270(17) Uani 1 1 d .
H9 H 0.7581 0.7882 0.1915 0.036 Uiso 1 1 calc R
C10 C 0.7311(4) 0.7157(3) 0.1818(2) 0.035(2) Uani 1 1 d .
H10 H 0.6942 0.7235 0.1820 0.046 Uiso 1 1 calc R
C11 C 0.7485(3) 0.6653(4) 0.1755(2) 0.034(2) Uani 1 1 d .
H11 H 0.7233 0.6391 0.1715 0.045 Uiso 1 1 calc R
C12 C 0.8036(4) 0.6539(3) 0.1750(2) 0.034(2) Uani 1 1 d .
H12 H 0.8152 0.6204 0.1700 0.045 Uiso 1 1 calc R
C13 C 0.8410(3) 0.6924(3) 0.18190(19) 0.0266(18) Uani 1 1 d .
H13 H 0.8777 0.6843 0.1818 0.035 Uiso 1 1 calc R
C14 C 0.8711(3) 0.7851(3) 0.2417(2) 0.0271(17) Uani 1 1 d .
C15 C 0.9168(4) 0.8103(4) 0.2565(2) 0.037(2) Uani 1 1 d .
H15 H 0.9425 0.8252 0.2414 0.050 Uiso 1 1 calc R
C16 C 0.9238(4) 0.8129(4) 0.2934(2) 0.047(3) Uani 1 1 d .
H16 H 0.9535 0.8303 0.3030 0.063 Uiso 1 1 calc R
C17 C 0.8861(4) 0.7896(4) 0.3161(2) 0.047(2) Uani 1 1 d .
H17 H 0.8911 0.7906 0.3408 0.062 Uiso 1 1 calc R
C18 C 0.8426(4) 0.7657(3) 0.3021(2) 0.035(2) Uani 1 1 d .
H18 H 0.8172 0.7507 0.3174 0.047 Uiso 1 1 calc R
C19 C 0.8346(4) 0.7629(3) 0.2648(2) 0.0336(19) Uani 1 1 d .
H19 H 0.8042 0.7459 0.2557 0.045 Uiso 1 1 calc R
C20 C 0.8021(3) 0.9688(3) 0.2126(2) 0.0278(18) Uani 1 1 d .
C21 C 0.7466(3) 0.9540(3) 0.2273(2) 0.035(2) Uani 1 1 d .
H21a H 0.7228 0.9454 0.2078 0.052 Uiso 1 1 calc R
H21b H 0.7317 0.9826 0.2405 0.052 Uiso 1 1 calc R
H21c H 0.7502 0.9246 0.2429 0.052 Uiso 1 1 calc R
C22 C 0.8415(4) 0.9761(3) 0.2443(2) 0.039(2) Uani 1 1 d .
H22a H 0.8445 0.9441 0.2574 0.059 Uiso 1 1 calc R
H22b H 0.8279 1.0027 0.2600 0.059 Uiso 1 1 calc R
H22c H 0.8765 0.9859 0.2354 0.059 Uiso 1 1 calc R
C23 C 0.7963(4) 1.0200(3) 0.1932(2) 0.040(2) Uani 1 1 d .
H23a H 0.8308 1.0300 0.1834 0.060 Uiso 1 1 calc R
H23b H 0.7840 1.0459 0.2097 0.060 Uiso 1 1 calc R
H23c H 0.7705 1.0164 0.1740 0.060 Uiso 1 1 calc R
C24 C 0.8560(3) 0.8956(3) 0.0899(2) 0.0263(17) Uani 1 1 d .
H24 H 0.8842 0.8717 0.0818 0.035 Uiso 1 1 calc R
C25 C 0.8030(4) 0.8771(3) 0.0731(2) 0.0302(18) Uani 1 1 d .
C26 C 0.7608(3) 0.8559(3) 0.0922(2) 0.0327(19) Uani 1 1 d .
H26 H 0.7641 0.8515 0.1169 0.044 Uiso 1 1 calc R
C27 C 0.7134(4) 0.8412(4) 0.0753(3) 0.044(2) Uani 1 1 d .
H27 H 0.6848 0.8277 0.0887 0.059 Uiso 1 1 calc R
C28 C 0.7082(4) 0.8463(4) 0.0384(3) 0.045(2) Uani 1 1 d .
H28 H 0.6761 0.8365 0.0271 0.060 Uiso 1 1 calc R
C29 C 0.7507(4) 0.8659(4) 0.0185(3) 0.048(2) Uani 1 1 d .
H29 H 0.7477 0.8686 -0.0064 0.063 Uiso 1 1 calc R
C30 C 0.7977(4) 0.8817(4) 0.0354(2) 0.041(2) Uani 1 1 d .
H30 H 0.8261 0.8953 0.0219 0.054 Uiso 1 1 calc R
C31 C 0.8718(3) 0.9489(3) 0.0763(2) 0.0282(18) Uani 1 1 d .
C32 C 0.9241(4) 0.9584(3) 0.0652(2) 0.038(2) Uani 1 1 d .
H32 H 0.9499 0.9323 0.0670 0.051 Uiso 1 1 calc R
C33 C 0.9394(4) 1.0075(4) 0.0511(2) 0.044(2) Uani 1 1 d .
H33 H 0.9749 1.0134 0.0437 0.059 Uiso 1 1 calc R
C34 C 0.9016(5) 1.0455(4) 0.0484(2) 0.050(3) Uani 1 1 d .
H34 H 0.9114 1.0778 0.0395 0.067 Uiso 1 1 calc R
C35 C 0.8479(4) 1.0363(4) 0.0589(2) 0.042(2) Uani 1 1 d .
H35 H 0.8223 1.0625 0.0568 0.057 Uiso 1 1 calc R
C36 C 0.8326(4) 0.9881(3) 0.0723(2) 0.037(2) Uani 1 1 d .
H36 H 0.7967 0.9819 0.0786 0.049 Uiso 1 1 calc R
C37 C 0.9355(3) 0.6487(3) 0.1159(2) 0.0274(17) Uani 1 1 d .
C38 C 0.8876(3) 0.6439(3) 0.09580(19) 0.0210(15) Uani 1 1 d .
C39 C 0.8663(3) 0.5944(3) 0.0916(2) 0.0268(17) Uani 1 1 d .
H39 H 0.8342 0.5908 0.0786 0.036 Uiso 1 1 calc R
C40 C 0.8901(3) 0.5504(3) 0.1056(2) 0.0285(18) Uani 1 1 d .
C41 C 0.9408(3) 0.5569(2) 0.12485(18) 0.0186(14) Uani 1 1 d U
H41 H 0.9595 0.5280 0.1331 0.025 Uiso 1 1 calc R
C42 C 0.9614(3) 0.6054(3) 0.13097(18) 0.0219(15) Uani 1 1 d .
C43 C 0.8613(3) 0.6919(3) 0.0805(2) 0.0254(17) Uani 1 1 d .
H43 H 0.8608 0.7177 0.0998 0.034 Uiso 1 1 calc R
C44 C 0.8940(3) 0.7157(3) 0.0496(2) 0.0278(18) Uani 1 1 d .
C45 C 0.8817(4) 0.7661(4) 0.0388(2) 0.038(2) Uani 1 1 d .
H45 H 0.8574 0.7859 0.0520 0.050 Uiso 1 1 calc R
C46 C 0.9058(4) 0.7866(4) 0.0084(3) 0.048(3) Uani 1 1 d .
H46 H 0.8984 0.8205 0.0014 0.064 Uiso 1 1 calc R
C47 C 0.9415(4) 0.7560(5) -0.0117(3) 0.064(4) Uani 1 1 d .
H47 H 0.9565 0.7688 -0.0328 0.086 Uiso 1 1 calc R
C48 C 0.9540(4) 0.7086(6) -0.0007(3) 0.068(4) Uani 1 1 d .
H48 H 0.9787 0.6890 -0.0137 0.090 Uiso 1 1 calc R
C49 C 0.9307(4) 0.6876(4) 0.0301(3) 0.054(3) Uani 1 1 d .
H49 H 0.9402 0.6543 0.0375 0.072 Uiso 1 1 calc R
C50 C 0.8023(3) 0.6843(3) 0.0688(2) 0.0263(17) Uani 1 1 d .
C51 C 0.7614(3) 0.7045(3) 0.0894(2) 0.0336(19) Uani 1 1 d .
H51 H 0.7701 0.7227 0.1102 0.045 Uiso 1 1 calc R
C52 C 0.7082(4) 0.6987(4) 0.0802(2) 0.039(2) Uani 1 1 d .
H52 H 0.6810 0.7117 0.0950 0.052 Uiso 1 1 calc R
C53 C 0.6949(4) 0.6731(3) 0.0487(2) 0.040(2) Uani 1 1 d .
H53 H 0.6587 0.6693 0.0421 0.053 Uiso 1 1 calc R
C54 C 0.7345(4) 0.6538(3) 0.0275(2) 0.038(2) Uani 1 1 d .
H54 H 0.7253 0.6365 0.0064 0.051 Uiso 1 1 calc R
C55 C 0.7886(4) 0.6595(3) 0.0368(2) 0.033(2) Uani 1 1 d .
H55 H 0.8156 0.6469 0.0217 0.044 Uiso 1 1 calc R
C56 C 0.8616(4) 0.4972(3) 0.1016(2) 0.038(2) Uani 1 1 d .
C57 C 0.8966(5) 0.4531(4) 0.1128(4) 0.074(4) Uani 1 1 d .
H57a H 0.8766 0.4213 0.1107 0.112 Uiso 1 1 calc R
H57b H 0.9078 0.4578 0.1372 0.112 Uiso 1 1 calc R
H57c H 0.9281 0.4516 0.0976 0.112 Uiso 1 1 calc R
C58 C 0.8400(5) 0.4887(4) 0.0640(3) 0.058(3) Uani 1 1 d .
H58a H 0.8695 0.4899 0.0471 0.087 Uiso 1 1 calc R
H58b H 0.8142 0.5154 0.0583 0.087 Uiso 1 1 calc R
H58c H 0.8226 0.4555 0.0627 0.087 Uiso 1 1 calc R
C59 C 0.8113(4) 0.4988(4) 0.1273(3) 0.059(3) Uani 1 1 d .
H59a H 0.8234 0.4998 0.1518 0.089 Uiso 1 1 calc R
H59b H 0.7895 0.4685 0.1235 0.089 Uiso 1 1 calc R
H59c H 0.7901 0.5292 0.1223 0.089 Uiso 1 1 calc R
C60 C 1.0084(3) 0.6121(3) 0.15729(19) 0.0244(16) Uani 1 1 d .
H60 H 1.0308 0.6409 0.1487 0.032 Uiso 1 1 calc R
C61 C 1.0427(3) 0.5644(3) 0.1574(2) 0.0257(16) Uani 1 1 d .
C62 C 1.0771(3) 0.5555(3) 0.1276(2) 0.036(2) Uani 1 1 d .
H62 H 1.0794 0.5803 0.1095 0.048 Uiso 1 1 calc R
C63 C 1.1069(4) 0.5110(4) 0.1248(3) 0.044(2) Uani 1 1 d .
H63 H 1.1286 0.5060 0.1047 0.059 Uiso 1 1 calc R
C64 C 1.1057(4) 0.4737(4) 0.1506(3) 0.050(3) Uani 1 1 d .
H64 H 1.1261 0.4435 0.1484 0.066 Uiso 1 1 calc R
C65 C 1.0728(4) 0.4822(4) 0.1808(3) 0.045(2) Uani 1 1 d .
H65 H 1.0712 0.4570 0.1986 0.060 Uiso 1 1 calc R
C66 C 1.0423(3) 0.5274(3) 0.1847(2) 0.0343(19) Uani 1 1 d .
H66 H 1.0218 0.5328 0.2053 0.046 Uiso 1 1 calc R
C67 C 0.9840(3) 0.6280(3) 0.1930(2) 0.0245(16) Uani 1 1 d .
C68 C 1.0021(4) 0.6735(3) 0.2103(2) 0.035(2) Uani 1 1 d .
H68 H 1.0304 0.6927 0.2006 0.046 Uiso 1 1 calc R
C69 C 0.9771(4) 0.6894(4) 0.2423(2) 0.042(2) Uani 1 1 d .
H69 H 0.9889 0.7195 0.2536 0.056 Uiso 1 1 calc R
C70 C 0.9357(4) 0.6614(4) 0.2569(2) 0.042(2) Uani 1 1 d .
H70 H 0.9194 0.6727 0.2780 0.055 Uiso 1 1 calc R
C71 C 0.9178(4) 0.6167(3) 0.2409(2) 0.034(2) Uani 1 1 d .
H71 H 0.8900 0.5974 0.2511 0.046 Uiso 1 1 calc R
C72 C 0.9420(3) 0.6007(3) 0.2089(2) 0.0322(19) Uani 1 1 d .
H72 H 0.9295 0.5706 0.1979 0.043 Uiso 1 1 calc R
C73 C 1.0656(3) 0.9595(3) 0.12251(19) 0.0207(15) Uani 1 1 d .
C74 C 1.1112(3) 0.9672(3) 0.1009(2) 0.0248(17) Uani 1 1 d .
C75 C 1.1305(3) 1.0174(3) 0.0957(2) 0.0262(17) Uani 1 1 d .
H75 H 1.1614 1.0222 0.0818 0.035 Uiso 1 1 calc R
C76 C 1.1053(3) 1.0602(3) 0.1105(2) 0.0263(17) Uani 1 1 d .
C77 C 1.0605(3) 1.0513(3) 0.1317(2) 0.0290(18) Uani 1 1 d .
H77 H 1.0431 1.0796 0.1420 0.039 Uiso 1 1 calc R
C78 C 1.0397(3) 1.0018(3) 0.13835(19) 0.0248(16) Uani 1 1 d .
C79 C 1.1407(3) 0.9203(3) 0.0843(2) 0.0242(16) Uani 1 1 d .
H79 H 1.1494 0.8967 0.1041 0.032 Uiso 1 1 calc R
C80 C 1.1062(3) 0.8903(3) 0.0582(2) 0.0261(17) Uani 1 1 d .
C81 C 1.0597(3) 0.9107(3) 0.0424(2) 0.0326(19) Uani 1 1 d .
H81 H 1.0478 0.9438 0.0484 0.043 Uiso 1 1 calc R
C82 C 1.0311(4) 0.8809(4) 0.0174(2) 0.044(2) Uani 1 1 d .
H82 H 0.9990 0.8936 0.0075 0.058 Uiso 1 1 calc R
C83 C 1.0501(4) 0.8334(4) 0.0074(2) 0.040(2) Uani 1 1 d .
H83 H 1.0310 0.8141 -0.0095 0.053 Uiso 1 1 calc R
C84 C 1.0967(4) 0.8135(3) 0.0218(2) 0.043(2) Uani 1 1 d .
H84 H 1.1096 0.7814 0.0144 0.057 Uiso 1 1 calc R
C85 C 1.1246(4) 0.8413(3) 0.0474(2) 0.0308(19) Uani 1 1 d .
H85 H 1.1558 0.8275 0.0576 0.041 Uiso 1 1 calc R
C86 C 1.1945(3) 0.9337(3) 0.0657(2) 0.0269(17) Uani 1 1 d .
C87 C 1.2434(3) 0.9155(3) 0.0798(2) 0.0330(19) Uani 1 1 d .
H87 H 1.2437 0.8964 0.1010 0.044 Uiso 1 1 calc R
C88 C 1.2920(4) 0.9263(4) 0.0617(3) 0.039(2) Uani 1 1 d .
H88 H 1.3246 0.9143 0.0711 0.053 Uiso 1 1 calc R
C89 C 1.2922(4) 0.9542(3) 0.0306(2) 0.036(2) Uani 1 1 d .
H89 H 1.3246 0.9609 0.0186 0.048 Uiso 1 1 calc R
C90 C 1.2441(4) 0.9724(3) 0.0171(2) 0.034(2) Uani 1 1 d .
H90 H 1.2440 0.9922 -0.0038 0.046 Uiso 1 1 calc R
C91 C 1.1958(3) 0.9614(3) 0.0343(2) 0.0324(19) Uani 1 1 d .
H91 H 1.1634 0.9731 0.0243 0.043 Uiso 1 1 calc R
C92 C 1.1242(4) 1.1158(3) 0.1035(2) 0.041(2) Uani 1 1 d U
C93 C 1.1237(7) 1.1483(5) 0.1360(4) 0.106(6) Uani 1 1 d U
H93a H 1.1522 1.1373 0.1519 0.159 Uiso 1 1 calc R
H93b H 1.0893 1.1448 0.1479 0.159 Uiso 1 1 calc R
H93c H 1.1293 1.1838 0.1294 0.159 Uiso 1 1 calc R
C94 C 1.0846(7) 1.1402(5) 0.0783(5) 0.114(5) Uani 1 1 d U
H94a H 1.0967 1.1745 0.0724 0.170 Uiso 1 1 calc R
H94b H 1.0496 1.1420 0.0896 0.170 Uiso 1 1 calc R
H94c H 1.0821 1.1198 0.0568 0.170 Uiso 1 1 calc R
C95 C 1.1737(6) 1.1188(5) 0.0825(5) 0.135(7) Uani 1 1 d U
H95a H 1.1792 1.1538 0.0747 0.203 Uiso 1 1 calc R
H95b H 1.1709 1.0964 0.0620 0.203 Uiso 1 1 calc R
H95c H 1.2039 1.1081 0.0971 0.203 Uiso 1 1 calc R
C96 C 0.9935(3) 0.9933(3) 0.16526(19) 0.0235(16) Uani 1 1 d .
H96 H 0.9703 0.9657 0.1556 0.031 Uiso 1 1 calc R
C97 C 0.9588(3) 1.0416(3) 0.1687(2) 0.0271(17) Uani 1 1 d .
C98 C 0.9634(3) 1.0763(3) 0.1965(2) 0.0317(19) Uani 1 1 d .
H98 H 0.9855 1.0689 0.2160 0.042 Uiso 1 1 calc R
C99 C 0.9342(4) 1.1231(3) 0.1951(3) 0.041(2) Uani 1 1 d .
H99 H 0.9380 1.1468 0.2138 0.055 Uiso 1 1 calc R
C100 C 0.9007(4) 1.1348(3) 0.1672(3) 0.038(2) Uani 1 1 d .
H100 H 0.8818 1.1660 0.1669 0.050 Uiso 1 1 calc R
C101 C 0.8950(3) 1.1001(4) 0.1395(3) 0.038(2) Uani 1 1 d .
H101 H 0.8726 1.1079 0.1202 0.050 Uiso 1 1 calc R
C102 C 0.9226(3) 1.0536(3) 0.1403(2) 0.036(2) Uani 1 1 d .
H102 H 0.9175 1.0297 0.1218 0.048 Uiso 1 1 calc R
C103 C 1.0166(3) 0.9741(3) 0.2002(2) 0.0233(16) Uani 1 1 d .
C104 C 0.9955(4) 0.9316(3) 0.2183(2) 0.038(2) Uani 1 1 d .
H104 H 0.9660 0.9144 0.2082 0.050 Uiso 1 1 calc R
C105 C 1.0155(5) 0.9140(4) 0.2498(3) 0.052(3) Uani 1 1 d .
H105 H 0.9996 0.8855 0.2609 0.069 Uiso 1 1 calc R
C106 C 1.0598(4) 0.9385(4) 0.2656(2) 0.041(2) Uani 1 1 d .
H106 H 1.0736 0.9270 0.2875 0.054 Uiso 1 1 calc R
C107 C 1.0822(4) 0.9793(4) 0.2486(2) 0.042(2) Uani 1 1 d .
H107 H 1.1124 0.9955 0.2584 0.056 Uiso 1 1 calc R
C108 C 1.0607(3) 0.9976(3) 0.2163(2) 0.0325(19) Uani 1 1 d .
H108 H 1.0765 1.0263 0.2054 0.043 Uiso 1 1 calc R
C109 C 1.1352(3) 0.7617(3) 0.14958(19) 0.0235(16) Uani 1 1 d .
C110 C 1.1437(3) 0.7664(3) 0.18657(19) 0.0238(16) Uani 1 1 d .
C111 C 1.1647(3) 0.7240(3) 0.2042(2) 0.0284(18) Uani 1 1 d .
H111 H 1.1706 0.7265 0.2288 0.038 Uiso 1 1 calc R
C112 C 1.1775(3) 0.6775(3) 0.1871(2) 0.0266(17) Uani 1 1 d .
C113 C 1.1704(3) 0.6757(3) 0.1499(2) 0.0305(18) Uani 1 1 d .
H113 H 1.1795 0.6455 0.1377 0.041 Uiso 1 1 calc R
C114 C 1.1503(3) 0.7175(3) 0.1305(2) 0.0249(17) Uani 1 1 d .
C115 C 1.1321(3) 0.8182(3) 0.2049(2) 0.0254(17) Uani 1 1 d .
H115 H 1.0969 0.8302 0.1960 0.034 Uiso 1 1 calc R
C116 C 1.1269(3) 0.8131(3) 0.2458(2) 0.0299(18) Uani 1 1 d .
C117 C 1.0834(4) 0.7858(4) 0.2596(2) 0.044(2) Uani 1 1 d .
H117 H 1.0595 0.7697 0.2438 0.058 Uiso 1 1 calc R
C118 C 1.0744(4) 0.7816(4) 0.2966(3) 0.047(2) Uani 1 1 d .
H118 H 1.0452 0.7623 0.3051 0.062 Uiso 1 1 calc R
C119 C 1.1075(4) 0.8052(4) 0.3197(2) 0.046(2) Uani 1 1 d .
H119 H 1.1011 0.8029 0.3442 0.061 Uiso 1 1 calc R
C120 C 1.1510(4) 0.8330(4) 0.3072(3) 0.046(2) Uani 1 1 d .
H120 H 1.1740 0.8496 0.3233 0.061 Uiso 1 1 calc R
C121 C 1.1610(4) 0.8364(3) 0.2704(2) 0.036(2) Uani 1 1 d .
H121 H 1.1912 0.8546 0.2623 0.048 Uiso 1 1 calc R
C122 C 1.1737(3) 0.8585(3) 0.19369(19) 0.0241(16) Uani 1 1 d .
C123 C 1.1571(3) 0.9086(3) 0.1861(2) 0.0296(18) Uani 1 1 d .
H123 H 1.1204 0.9167 0.1874 0.039 Uiso 1 1 calc R
C124 C 1.1930(3) 0.9465(3) 0.1770(2) 0.0307(19) Uani 1 1 d .
H124 H 1.1806 0.9798 0.1722 0.041 Uiso 1 1 calc R
C125 C 1.2481(4) 0.9353(3) 0.1747(2) 0.035(2) Uani 1 1 d .
H125 H 1.2728 0.9609 0.1682 0.047 Uiso 1 1 calc R
C126 C 1.2658(3) 0.8853(3) 0.1824(2) 0.033(2) Uani 1 1 d .
H126 H 1.3026 0.8775 0.1811 0.044 Uiso 1 1 calc R
C127 C 1.2289(3) 0.8470(3) 0.1920(2) 0.0300(18) Uani 1 1 d .
H127 H 1.2410 0.8137 0.1972 0.040 Uiso 1 1 calc R
C128 C 1.1982(3) 0.6315(3) 0.2084(2) 0.0322(19) Uani 1 1 d .
C129 C 1.2515(3) 0.6441(4) 0.2270(2) 0.036(2) Uani 1 1 d .
H129a H 1.2787 0.6517 0.2093 0.053 Uiso 1 1 calc R
H129b H 1.2629 0.6149 0.2412 0.053 Uiso 1 1 calc R
H129c H 1.2466 0.6737 0.2424 0.053 Uiso 1 1 calc R
C130 C 1.2071(4) 0.5829(3) 0.1853(3) 0.045(2) Uani 1 1 d .
H130a H 1.1742 0.5747 0.1727 0.068 Uiso 1 1 calc R
H130b H 1.2170 0.5543 0.2004 0.068 Uiso 1 1 calc R
H130c H 1.2355 0.5893 0.1682 0.068 Uiso 1 1 calc R
C131 C 1.1545(4) 0.6185(4) 0.2367(3) 0.044(2) Uani 1 1 d .
H131a H 1.1498 0.6475 0.2525 0.066 Uiso 1 1 calc R
H131b H 1.1658 0.5888 0.2504 0.066 Uiso 1 1 calc R
H131c H 1.1208 0.6110 0.2249 0.066 Uiso 1 1 calc R
C132 C 1.1538(3) 0.7204(3) 0.0900(2) 0.0291(18) Uani 1 1 d .
H132 H 1.1281 0.7474 0.0827 0.039 Uiso 1 1 calc R
C133 C 1.1367(3) 0.6715(3) 0.0705(2) 0.0305(18) Uani 1 1 d .
C134 C 1.1719(4) 0.6296(3) 0.0667(2) 0.036(2) Uani 1 1 d .
H134 H 1.2060 0.6309 0.0774 0.047 Uiso 1 1 calc R
C135 C 1.1572(4) 0.5867(4) 0.0475(3) 0.047(2) Uani 1 1 d .
H135 H 1.1810 0.5589 0.0454 0.062 Uiso 1 1 calc R
C136 C 1.1062(5) 0.5847(4) 0.0310(3) 0.056(3) Uani 1 1 d .
H136 H 1.0961 0.5561 0.0173 0.075 Uiso 1 1 calc R
C137 C 1.0720(4) 0.6252(4) 0.0353(3) 0.048(3) Uani 1 1 d .
H137 H 1.0377 0.6236 0.0249 0.064 Uiso 1 1 calc R
C138 C 1.0862(4) 0.6687(4) 0.0545(2) 0.044(2) Uani 1 1 d .
H138 H 1.0620 0.6961 0.0567 0.058 Uiso 1 1 calc R
C139 C 1.2097(3) 0.7393(3) 0.0784(2) 0.0309(19) Uani 1 1 d .
C140 C 1.2470(3) 0.7623(3) 0.1025(2) 0.0331(19) Uani 1 1 d .
H140 H 1.2379 0.7652 0.1266 0.044 Uiso 1 1 calc R
C141 C 1.2964(4) 0.7804(4) 0.0909(3) 0.046(2) Uani 1 1 d .
H141 H 1.3199 0.7958 0.1073 0.062 Uiso 1 1 calc R
C142 C 1.3117(5) 0.7763(4) 0.0559(3) 0.054(3) Uani 1 1 d .
H142 H 1.3455 0.7882 0.0484 0.072 Uiso 1 1 calc R
C143 C 1.2759(4) 0.7538(3) 0.0317(3) 0.044(3) Uani 1 1 d .
H143 H 1.2856 0.7508 0.0076 0.059 Uiso 1 1 calc R
C144 C 1.2260(4) 0.7360(3) 0.0429(2) 0.036(2) Uani 1 1 d .
H144 H 1.2025 0.7214 0.0262 0.048 Uiso 1 1 calc R
C145 C 0.9924(3) 0.3158(3) 0.10123(18) 0.077(3) Uani 1 1 d GU
C146 C 0.9514(3) 0.3175(3) 0.07546(18) 0.085(3) Uani 1 1 d GU
H146 H 0.9434 0.3485 0.0639 0.114 Uiso 1 1 calc R
C147 C 0.9223(3) 0.2728(4) 0.06707(19) 0.079(4) Uani 1 1 d GU
H147 H 0.8949 0.2739 0.0499 0.105 Uiso 1 1 calc R
C148 C 0.9343(3) 0.2263(3) 0.0844(2) 0.098(4) Uani 1 1 d GU
H148 H 0.9150 0.1964 0.0788 0.130 Uiso 1 1 calc R
C149 C 0.9753(4) 0.2245(3) 0.1102(2) 0.085(3) Uani 1 1 d GU
H149 H 0.9833 0.1936 0.1218 0.113 Uiso 1 1 calc R
C150 C 1.0044(3) 0.2693(3) 0.11860(19) 0.082(3) Uani 1 1 d GU
H150 H 1.0317 0.2682 0.1358 0.109 Uiso 1 1 calc R
C151 C 1.0245(4) 0.3653(3) 0.1105(3) 0.145(8) Uani 1 1 d GU
H151a H 1.0113 0.3936 0.0963 0.217 Uiso 1 1 calc R
H151b H 1.0623 0.3598 0.1055 0.217 Uiso 1 1 calc R
H151c H 1.0199 0.3732 0.1355 0.217 Uiso 1 1 calc R

loop_
_atom_site_aniso_label
_atom_site_aniso_U_11
_atom_site_aniso_U_22
_atom_site_aniso_U_33
_atom_site_aniso_U_23
_atom_site_aniso_U_13
_atom_site_aniso_U_12
Nb1 0.0201(3) 0.0186(3) 0.0217(3) -0.0001(3) 0.0014(3) -0.0013(3)
Nb2 0.0225(3) 0.0180(3) 0.0218(3) -0.0012(3) 0.0019(3) -0.0017(3)
O1 0.022(3) 0.023(3) 0.021(3) -0.002(2) 0.002(2) 0.002(2)
O2 0.011(2) 0.025(3) 0.027(2) -0.002(2) 0.000(2) -0.002(2)
O3 0.024(3) 0.022(3) 0.024(3) 0.000(2) 0.008(2) -0.003(2)
O4 0.021(3) 0.020(3) 0.029(3) -0.003(2) 0.003(2) 0.003(2)
N1 0.016(3) 0.025(3) 0.022(3) 0.001(3) -0.004(3) -0.004(2)
N2 0.025(3) 0.021(3) 0.020(3) -0.002(3) 0.004(3) -0.002(3)
C1 0.021(4) 0.019(4) 0.024(4) -0.004(3) 0.004(3) -0.004(3)
C2 0.021(4) 0.020(4) 0.030(4) 0.004(3) 0.004(3) 0.000(3)
C3 0.036(5) 0.026(4) 0.016(3) 0.003(3) 0.003(3) 0.000(4)
C4 0.031(4) 0.021(4) 0.026(4) 0.002(3) 0.001(3) 0.000(3)
C5 0.028(4) 0.022(4) 0.028(4) 0.004(3) 0.002(3) 0.007(3)
C6 0.030(4) 0.027(4) 0.017(4) 0.003(3) -0.003(3) -0.001(3)
C7 0.025(4) 0.029(4) 0.021(4) 0.008(3) 0.003(3) -0.001(3)
C8 0.026(4) 0.023(4) 0.014(3) 0.005(3) 0.004(3) 0.000(3)
C9 0.025(4) 0.025(4) 0.032(4) 0.004(3) 0.002(3) 0.003(3)
C10 0.035(5) 0.034(5) 0.035(5) 0.004(4) -0.002(4) -0.007(4)
C11 0.029(5) 0.042(5) 0.030(4) 0.004(4) -0.001(3) -0.012(4)
C12 0.047(6) 0.024(4) 0.032(4) -0.001(3) 0.004(4) -0.003(4)
C13 0.032(5) 0.029(4) 0.019(4) 0.007(3) 0.005(3) 0.005(4)
C14 0.032(5) 0.023(4) 0.026(4) 0.008(3) 0.004(3) 0.000(4)
C15 0.035(5) 0.050(6) 0.027(4) 0.005(4) 0.007(4) 0.005(4)
C16 0.041(6) 0.069(7) 0.032(5) 0.003(5) -0.008(4) -0.007(5)
C17 0.050(6) 0.061(7) 0.029(5) 0.001(4) 0.000(4) -0.001(5)
C18 0.037(5) 0.041(5) 0.027(4) 0.009(4) 0.009(4) 0.004(4)
C19 0.034(5) 0.038(5) 0.028(4) 0.005(4) 0.006(4) 0.004(4)
C20 0.033(5) 0.023(4) 0.028(4) -0.005(3) 0.005(3) 0.006(4)
C21 0.039(5) 0.036(5) 0.030(4) 0.000(4) 0.006(4) 0.006(4)
C22 0.048(6) 0.032(5) 0.037(5) -0.010(4) -0.003(4) -0.001(4)
C23 0.056(6) 0.025(4) 0.038(5) 0.008(4) 0.016(4) 0.011(4)
C24 0.028(4) 0.023(4) 0.028(4) 0.005(3) 0.007(3) 0.006(3)
C25 0.040(5) 0.024(4) 0.026(4) 0.001(3) -0.004(4) 0.005(4)
C26 0.029(5) 0.030(5) 0.039(5) -0.007(4) -0.002(4) 0.002(4)
C27 0.037(5) 0.045(6) 0.051(6) -0.004(5) 0.002(4) 0.003(5)
C28 0.046(6) 0.042(6) 0.048(6) -0.010(5) -0.021(5) 0.003(5)
C29 0.061(7) 0.047(6) 0.035(5) 0.000(4) -0.014(5) -0.001(5)
C30 0.055(6) 0.042(5) 0.025(4) -0.003(4) -0.006(4) -0.002(5)
C31 0.033(5) 0.032(4) 0.020(4) 0.006(3) 0.000(3) 0.001(4)
C32 0.052(6) 0.033(5) 0.030(4) 0.003(4) 0.004(4) 0.009(4)
C33 0.053(6) 0.041(6) 0.040(5) 0.009(4) 0.020(4) -0.008(5)
C34 0.087(8) 0.031(5) 0.033(5) 0.012(4) 0.000(5) -0.006(6)
C35 0.052(6) 0.031(5) 0.044(5) 0.013(4) -0.001(4) 0.004(5)
C36 0.044(5) 0.040(5) 0.028(4) 0.003(4) -0.002(4) -0.002(4)
C37 0.039(5) 0.015(4) 0.029(4) -0.002(3) 0.006(3) 0.000(3)
C38 0.023(4) 0.021(4) 0.020(3) 0.002(3) 0.000(3) 0.000(3)
C39 0.024(4) 0.030(4) 0.026(4) 0.004(3) -0.004(3) -0.003(4)
C40 0.034(5) 0.024(4) 0.028(4) -0.003(3) 0.001(3) -0.004(4)
C41 0.030(3) 0.007(3) 0.019(3) 0.001(2) 0.002(3) 0.002(2)
C42 0.021(4) 0.023(4) 0.022(4) 0.002(3) 0.000(3) -0.001(3)
C43 0.026(4) 0.026(4) 0.024(4) 0.001(3) -0.002(3) -0.002(3)
C44 0.033(5) 0.029(4) 0.022(4) 0.005(3) -0.002(3) -0.003(4)
C45 0.035(5) 0.040(5) 0.038(5) 0.007(4) -0.010(4) -0.005(4)
C46 0.051(6) 0.054(6) 0.040(5) 0.023(5) -0.020(5) -0.024(5)
C47 0.041(6) 0.108(10) 0.043(6) 0.034(7) -0.007(5) -0.031(7)
C48 0.041(6) 0.123(11) 0.039(6) 0.022(7) 0.018(5) 0.008(7)
C49 0.046(6) 0.067(7) 0.048(6) 0.028(5) 0.020(5) 0.016(6)
C50 0.037(5) 0.018(4) 0.024(4) 0.006(3) -0.005(3) -0.005(4)
C51 0.032(5) 0.034(5) 0.035(5) 0.002(4) 0.002(4) 0.004(4)
C52 0.032(5) 0.043(6) 0.043(5) 0.007(4) 0.001(4) 0.005(4)
C53 0.036(5) 0.035(5) 0.048(5) 0.015(4) -0.009(4) -0.004(4)
C54 0.057(6) 0.027(5) 0.031(5) 0.002(4) -0.014(4) -0.004(4)
C55 0.045(5) 0.027(4) 0.029(4) 0.000(3) -0.004(4) -0.006(4)
C56 0.048(6) 0.028(5) 0.038(5) 0.001(4) -0.006(4) -0.001(4)
C57 0.064(8) 0.031(6) 0.128(11) 0.005(6) -0.046(8) -0.009(5)
C58 0.081(8) 0.045(6) 0.049(6) -0.003(5) -0.023(6) -0.016(6)
C59 0.054(7) 0.057(7) 0.066(7) 0.002(6) 0.004(6) -0.020(6)
C60 0.029(4) 0.021(4) 0.024(4) 0.001(3) -0.001(3) 0.000(3)
C61 0.021(4) 0.019(4) 0.037(4) -0.005(3) -0.003(3) -0.002(3)
C62 0.032(5) 0.031(5) 0.047(5) 0.002(4) -0.003(4) -0.004(4)
C63 0.044(6) 0.035(5) 0.053(6) -0.006(5) -0.003(5) 0.002(4)
C64 0.030(5) 0.037(6) 0.083(8) -0.017(5) -0.018(5) 0.006(4)
C65 0.045(6) 0.035(5) 0.056(6) 0.002(4) -0.016(5) 0.004(5)
C66 0.030(4) 0.030(4) 0.043(5) -0.002(4) -0.016(4) 0.004(4)
C67 0.025(4) 0.021(4) 0.028(4) 0.003(3) -0.005(3) 0.006(3)
C68 0.037(5) 0.033(5) 0.036(5) -0.004(4) 0.005(4) -0.003(4)
C69 0.050(6) 0.035(5) 0.041(5) -0.010(4) -0.007(4) 0.002(5)
C70 0.041(5) 0.054(6) 0.030(5) 0.000(4) 0.005(4) 0.011(5)
C71 0.039(5) 0.037(5) 0.026(4) 0.006(4) -0.003(4) 0.006(4)
C72 0.038(5) 0.035(5) 0.023(4) 0.002(3) 0.001(3) 0.003(4)
C73 0.017(3) 0.022(4) 0.023(4) 0.002(3) 0.003(3) 0.002(3)
C74 0.022(4) 0.023(4) 0.030(4) 0.001(3) 0.000(3) 0.002(3)
C75 0.024(4) 0.027(4) 0.027(4) 0.005(3) 0.005(3) -0.002(3)
C76 0.028(4) 0.024(4) 0.027(4) 0.002(3) 0.001(3) -0.012(3)
C77 0.029(4) 0.033(5) 0.025(4) -0.003(3) -0.004(3) 0.002(4)
C78 0.023(4) 0.028(4) 0.023(4) 0.002(3) -0.003(3) -0.006(3)
C79 0.025(4) 0.021(4) 0.026(4) -0.002(3) 0.003(3) 0.000(3)
C80 0.020(4) 0.027(4) 0.032(4) -0.001(3) 0.010(3) -0.006(3)
C81 0.035(5) 0.034(5) 0.029(4) -0.005(4) 0.003(3) -0.010(4)
C82 0.039(5) 0.065(7) 0.027(4) -0.004(4) 0.002(4) -0.010(5)
C83 0.043(5) 0.048(6) 0.029(4) -0.016(4) 0.007(4) -0.022(5)
C84 0.063(7) 0.027(5) 0.037(5) -0.010(4) 0.013(5) -0.007(5)
C85 0.033(5) 0.027(4) 0.032(4) -0.004(3) 0.010(4) -0.009(4)
C86 0.021(4) 0.031(4) 0.029(4) -0.005(3) 0.002(3) 0.002(3)
C87 0.027(4) 0.034(5) 0.038(5) -0.007(4) -0.004(4) 0.007(4)
C88 0.026(5) 0.039(5) 0.053(6) -0.015(4) 0.000(4) 0.001(4)
C89 0.034(5) 0.035(5) 0.040(5) -0.005(4) 0.006(4) -0.014(4)
C90 0.036(5) 0.034(5) 0.033(4) -0.004(4) 0.008(4) -0.012(4)
C91 0.030(5) 0.040(5) 0.027(4) 0.003(4) 0.005(3) -0.003(4)
C92 0.052(6) 0.029(5) 0.043(5) -0.001(4) 0.019(4) -0.015(4)
C93 0.165(15) 0.066(8) 0.086(8) -0.025(6) 0.058(8) -0.078(10)
C94 0.130(11) 0.062(9) 0.148(12) 0.064(9) -0.029(10) -0.022(9)
C95 0.123(10) 0.032(6) 0.251(19) -0.012(9) 0.144(12) -0.022(7)
C96 0.026(4) 0.019(4) 0.026(4) 0.001(3) 0.000(3) -0.001(3)
C97 0.021(4) 0.031(4) 0.029(4) -0.004(3) 0.009(3) -0.004(4)
C98 0.026(4) 0.035(5) 0.035(4) -0.006(4) 0.004(3) 0.000(4)
C99 0.034(5) 0.034(5) 0.055(6) -0.015(4) 0.006(4) 0.007(4)
C100 0.029(5) 0.028(5) 0.056(6) 0.001(4) 0.006(4) 0.005(4)
C101 0.022(4) 0.041(5) 0.050(5) 0.008(4) 0.005(4) 0.001(4)
C102 0.032(5) 0.035(5) 0.040(5) 0.000(4) 0.006(4) -0.005(4)
C103 0.021(4) 0.023(4) 0.026(4) -0.006(3) 0.006(3) 0.002(3)
C104 0.046(6) 0.034(5) 0.034(5) 0.005(4) -0.003(4) -0.006(4)
C105 0.070(8) 0.040(6) 0.044(5) 0.011(5) -0.005(5) -0.008(6)
C106 0.052(6) 0.036(5) 0.034(5) -0.003(4) -0.004(4) 0.013(5)
C107 0.035(5) 0.052(6) 0.039(5) -0.005(4) 0.000(4) 0.011(5)
C108 0.029(4) 0.040(5) 0.029(4) 0.000(4) 0.009(3) 0.005(4)
C109 0.027(4) 0.026(4) 0.017(3) 0.002(3) 0.002(3) -0.002(3)
C110 0.023(4) 0.027(4) 0.021(4) -0.003(3) 0.001(3) -0.003(3)
C111 0.029(4) 0.024(4) 0.032(4) 0.000(3) -0.002(3) -0.001(4)
C112 0.028(4) 0.027(4) 0.026(4) -0.002(3) -0.005(3) 0.003(4)
C113 0.038(5) 0.026(4) 0.028(4) -0.005(3) -0.003(4) 0.002(4)
C114 0.018(4) 0.025(4) 0.032(4) -0.008(3) -0.004(3) 0.003(3)
C115 0.022(4) 0.030(4) 0.024(4) -0.006(3) -0.001(3) 0.000(3)
C116 0.028(4) 0.027(4) 0.034(4) -0.006(3) 0.000(3) 0.004(4)
C117 0.039(5) 0.053(6) 0.039(5) -0.007(4) 0.004(4) -0.013(5)
C118 0.041(6) 0.060(7) 0.039(5) -0.005(5) 0.006(4) -0.012(5)
C119 0.059(7) 0.048(6) 0.029(5) 0.002(4) 0.002(4) 0.005(5)
C120 0.050(6) 0.048(6) 0.040(5) -0.003(4) -0.016(5) 0.005(5)
C121 0.039(5) 0.039(5) 0.030(4) -0.002(4) -0.001(4) -0.004(4)
C122 0.029(4) 0.025(4) 0.019(4) -0.004(3) -0.004(3) -0.001(3)
C123 0.030(5) 0.029(4) 0.029(4) -0.008(3) -0.005(3) 0.001(4)
C124 0.035(5) 0.024(4) 0.033(4) -0.004(3) -0.010(4) 0.003(4)
C125 0.046(5) 0.032(5) 0.028(4) -0.004(4) -0.001(4) -0.007(4)
C126 0.027(4) 0.038(5) 0.034(4) -0.014(4) 0.003(3) -0.003(4)
C127 0.029(4) 0.031(5) 0.030(4) -0.006(3) -0.005(3) 0.000(4)
C128 0.033(5) 0.030(5) 0.034(4) 0.002(4) -0.002(4) 0.002(4)
C129 0.034(5) 0.038(5) 0.035(5) -0.002(4) -0.004(4) 0.003(4)
C130 0.062(7) 0.032(5) 0.042(5) 0.001(4) -0.009(5) 0.010(5)
C131 0.050(6) 0.031(5) 0.052(6) 0.011(4) 0.006(5) 0.002(5)
C132 0.036(5) 0.028(4) 0.023(4) -0.002(3) 0.001(3) 0.008(4)
C133 0.029(4) 0.039(5) 0.024(4) -0.008(3) -0.001(3) 0.002(4)
C134 0.041(5) 0.032(5) 0.034(5) -0.009(4) 0.003(4) 0.002(4)
C135 0.045(6) 0.037(5) 0.058(6) -0.020(5) 0.005(5) 0.006(5)
C136 0.075(8) 0.047(6) 0.046(6) -0.025(5) 0.006(5) -0.014(6)
C137 0.037(5) 0.060(7) 0.048(6) -0.018(5) 0.001(4) -0.002(5)
C138 0.039(5) 0.059(7) 0.034(5) -0.017(4) -0.007(4) 0.007(5)
C139 0.034(5) 0.024(4) 0.034(4) 0.003(3) 0.001(4) 0.009(4)
C140 0.029(4) 0.035(5) 0.036(5) 0.003(4) -0.001(4) 0.004(4)
C141 0.029(5) 0.045(6) 0.066(7) 0.006(5) 0.001(5) 0.001(4)
C142 0.048(6) 0.049(6) 0.067(7) 0.008(5) 0.018(6) 0.003(5)
C143 0.059(7) 0.031(5) 0.042(5) 0.013(4) 0.018(5) 0.020(5)
C144 0.042(5) 0.037(5) 0.029(4) -0.004(4) 0.007(4) 0.010(4)
C145 0.063(8) 0.119(8) 0.049(6) -0.015(6) 0.004(5) -0.020(7)
C146 0.066(8) 0.146(10) 0.044(6) -0.022(6) 0.015(5) -0.001(7)
C147 0.045(6) 0.142(10) 0.050(7) -0.040(6) -0.008(5) 0.011(7)
C148 0.075(9) 0.146(10) 0.072(9) -0.023(8) 0.011(6) 0.010(8)
C149 0.070(8) 0.111(9) 0.075(8) -0.019(7) 0.018(6) 0.006(7)
C150 0.059(8) 0.108(9) 0.079(8) -0.013(7) 0.013(6) -0.003(7)
C151 0.172(19) 0.094(10) 0.168(18) -0.006(12) -0.087(15) -0.005(11)

loop_
_atom_type_symbol
_atom_type_description
_atom_type_scat_dispersion_real
_atom_type_scat_dispersion_imag
_atom_type_scat_source
C C 0.0033 0.0016 'International Tables Vol C Tables 4.2.6.8 and 6.1.1.4'
H H 0.0000 0.0000 'International Tables Vol C Tables 4.2.6.8 and 6.1.1.4'
N N 0.0061 0.0033 'International Tables Vol C Tables 4.2.6.8 and 6.1.1.4'
O O 0.0106 0.0060 'International Tables Vol C Tables 4.2.6.8 and 6.1.1.4'
Nb Nb -2.0727 0.6215 'International Tables Vol C Tables 4.2.6.8 and 6.1.1.4'

loop_
_geom_angle_atom_site_label_1
_geom_angle_atom_site_label_2
_geom_angle_atom_site_label_3
_geom_angle
N1 Nb1 N2 85.8(3)
N1 Nb1 O2 114.4(2)
N2 Nb1 O2 116.8(2)
N1 Nb1 O1 104.2(2)
N2 Nb1 O1 113.0(2)
O2 Nb1 O1 117.5(2)
N1 Nb1 Nb2 43.03(18)
N2 Nb1 Nb2 42.72(18)
O2 Nb1 Nb2 126.40(15)
O1 Nb1 Nb2 115.57(15)
O4 Nb2 N2 114.3(2)
O4 Nb2 N1 103.1(2)
N2 Nb2 N1 84.9(2)
O4 Nb2 O3 115.0(2)
N2 Nb2 O3 120.1(2)
N1 Nb2 O3 114.0(2)
O4 Nb2 Nb1 115.84(15)
N2 Nb2 Nb1 42.52(18)
N1 Nb2 Nb1 42.36(17)
O3 Nb2 Nb1 127.79(15)
C1 O1 Nb1 137.2(5)
C37 O2 Nb1 154.0(5)
C73 O3 Nb2 156.4(4)
C109 O4 Nb2 138.9(5)
Nb1 N1 Nb2 94.6(3)
Nb1 N2 Nb2 94.8(3)
C6 C1 O1 118.9(6)
C6 C1 C2 121.4(7)
O1 C1 C2 119.7(6)
C3 C2 C1 118.1(7)
C3 C2 C7 122.1(7)
C1 C2 C7 119.8(7)
C2 C3 C4 122.8(7)
C3 C4 C5 117.2(7)
C3 C4 C20 119.9(7)
C5 C4 C20 122.9(7)
C4 C5 C6 121.6(7)
C1 C6 C5 118.9(7)
C1 C6 C24 120.0(7)
C5 C6 C24 120.7(7)
C8 C7 C14 111.6(6)
C8 C7 C2 112.2(6)
C14 C7 C2 112.0(6)
C13 C8 C9 118.3(7)
C13 C8 C7 119.9(7)
C9 C8 C7 121.6(7)
C10 C9 C8 121.1(8)
C11 C10 C9 119.1(8)
C12 C11 C10 120.2(8)
C13 C12 C11 119.9(8)
C12 C13 C8 121.4(8)
C19 C14 C15 118.1(7)
C19 C14 C7 123.9(8)
C15 C14 C7 118.0(7)
C16 C15 C14 120.6(8)
C15 C16 C17 119.8(9)
C18 C17 C16 119.8(9)
C17 C18 C19 121.2(8)
C14 C19 C18 120.5(8)
C23 C20 C21 107.9(7)
C23 C20 C4 113.6(7)
C21 C20 C4 109.2(7)
C23 C20 C22 108.7(7)
C21 C20 C22 108.6(7)
C4 C20 C22 108.8(7)
C31 C24 C25 111.6(6)
C31 C24 C6 114.3(6)
C25 C24 C6 110.9(6)
C26 C25 C30 118.6(8)
C26 C25 C24 124.1(7)
C30 C25 C24 117.3(8)
C25 C26 C27 120.8(8)
C26 C27 C28 120.4(9)
C29 C28 C27 119.8(9)
C30 C29 C28 120.0(9)
C29 C30 C25 120.3(9)
C32 C31 C36 118.9(8)
C32 C31 C24 120.3(7)
C36 C31 C24 120.6(7)
C31 C32 C33 121.3(9)
C34 C33 C32 119.2(9)
C33 C34 C35 120.4(9)
C36 C35 C34 120.5(9)
C35 C36 C31 119.6(9)
O2 C37 C38 120.0(7)
O2 C37 C42 118.3(7)
C38 C37 C42 121.7(7)
C39 C38 C37 117.4(7)
C39 C38 C43 123.3(7)
C37 C38 C43 119.3(7)
C40 C39 C38 123.5(7)
C39 C40 C41 117.2(7)
C39 C40 C56 120.0(7)
C41 C40 C56 122.8(7)
C42 C41 C40 120.5(7)
C41 C42 C37 119.5(7)
C41 C42 C60 119.5(7)
C37 C42 C60 120.7(7)
C38 C43 C50 114.2(6)
C38 C43 C44 112.7(6)
C50 C43 C44 109.7(6)
C49 C44 C45 119.0(8)
C49 C44 C43 122.3(8)
C45 C44 C43 118.4(8)
C46 C45 C44 120.0(9)
C45 C46 C47 119.4(10)
C48 C47 C46 120.0(10)
C47 C48 C49 121.3(11)
C44 C49 C48 120.2(10)
C51 C50 C55 118.4(8)
C51 C50 C43 119.4(7)
C55 C50 C43 122.2(8)
C52 C51 C50 121.6(8)
C51 C52 C53 119.5(9)
C54 C53 C52 120.0(9)
C53 C54 C55 120.7(8)
C54 C55 C50 119.7(9)
C57 C56 C58 110.5(9)
C57 C56 C40 112.9(8)
C58 C56 C40 112.2(7)
C57 C56 C59 108.0(9)
C58 C56 C59 106.8(8)
C40 C56 C59 106.1(7)
C61 C60 C67 116.4(6)
C61 C60 C42 109.7(6)
C67 C60 C42 107.1(6)
C66 C61 C62 117.7(7)
C66 C61 C60 124.2(7)
C62 C61 C60 118.1(7)
C63 C62 C61 121.1(9)
C64 C63 C62 122.0(10)
C63 C64 C65 117.8(9)
C66 C65 C64 121.7(9)
C61 C66 C65 119.5(9)
C72 C67 C68 117.6(7)
C72 C67 C60 122.3(7)
C68 C67 C60 120.0(7)
C69 C68 C67 119.5(8)
C70 C69 C68 120.8(9)
C69 C70 C71 120.9(8)
C70 C71 C72 118.9(9)
C67 C72 C71 122.2(8)
O3 C73 C78 120.5(6)
O3 C73 C74 119.3(6)
C78 C73 C74 120.2(7)
C75 C74 C73 119.1(7)
C75 C74 C79 120.8(7)
C73 C74 C79 120.0(7)
C76 C75 C74 122.3(7)
C77 C76 C75 117.1(7)
C77 C76 C92 119.9(7)
C75 C76 C92 123.0(7)
C76 C77 C78 123.2(8)
C73 C78 C77 118.1(7)
C73 C78 C96 120.4(7)
C77 C78 C96 121.2(7)
C80 C79 C86 108.2(6)
C80 C79 C74 113.4(6)
C86 C79 C74 114.3(6)
C81 C80 C85 119.1(8)
C81 C80 C79 122.9(7)
C85 C80 C79 117.8(7)
C80 C81 C82 119.3(8)
C83 C82 C81 120.1(9)
C82 C83 C84 121.3(8)
C83 C84 C85 119.7(8)
C84 C85 C80 120.6(9)
C91 C86 C87 118.5(8)
C91 C86 C79 121.4(7)
C87 C86 C79 120.0(7)
C86 C87 C88 119.3(8)
C89 C88 C87 121.0(9)
C88 C89 C90 119.3(8)
C89 C90 C91 120.3(8)
C86 C91 C90 121.4(8)
C95 C92 C93 114.7(11)
C95 C92 C94 101.0(12)
C93 C92 C94 105.7(12)
C95 C92 C76 113.5(8)
C93 C92 C76 112.9(8)
C94 C92 C76 107.8(9)
C103 C96 C97 114.2(6)
C103 C96 C78 109.4(6)
C97 C96 C78 110.9(6)
C98 C97 C102 118.2(8)
C98 C97 C96 123.7(7)
C102 C97 C96 118.0(7)
C97 C98 C99 119.4(8)
C100 C99 C98 121.8(8)
C99 C100 C101 119.4(8)
C100 C101 C102 120.1(9)
C101 C102 C97 121.0(8)
C108 C103 C104 115.6(8)
C108 C103 C96 121.9(7)
C104 C103 C96 122.5(7)
C105 C104 C103 123.3(9)
C104 C105 C106 120.1(9)
C107 C106 C105 118.4(9)
C106 C107 C108 121.1(9)
C103 C108 C107 121.6(8)
O4 C109 C114 118.7(6)
O4 C109 C110 118.9(7)
C114 C109 C110 122.2(7)
C111 C110 C109 117.1(7)
C111 C110 C115 123.5(7)
C109 C110 C115 119.3(7)
C110 C111 C112 123.5(7)
C111 C112 C113 116.9(7)
C111 C112 C128 120.8(7)
C113 C112 C128 122.3(7)
C114 C113 C112 122.3(7)
C113 C114 C109 117.7(7)
C113 C114 C132 122.6(7)
C109 C114 C132 118.8(7)
C122 C115 C110 110.5(6)
C122 C115 C116 112.9(6)
C110 C115 C116 112.7(6)
C121 C116 C117 116.7(8)
C121 C116 C115 124.8(8)
C117 C116 C115 118.4(7)
C116 C117 C118 121.8(9)
C119 C118 C117 120.1(9)
C118 C119 C120 120.0(9)
C119 C120 C121 120.2(9)
C116 C121 C120 121.1(9)
C123 C122 C127 118.6(8)
C123 C122 C115 119.7(7)
C127 C122 C115 121.6(7)
C124 C123 C122 121.9(8)
C123 C124 C125 120.0(8)
C126 C125 C124 119.1(8)
C127 C126 C125 120.4(8)
C126 C127 C122 119.9(8)
C112 C128 C129 111.1(7)
C112 C128 C130 113.2(7)
C129 C128 C130 107.9(7)
C112 C128 C131 107.0(7)
C129 C128 C131 109.7(7)
C130 C128 C131 107.8(7)
C114 C132 C133 114.9(7)
C114 C132 C139 110.6(7)
C133 C132 C139 112.3(7)
C138 C133 C134 118.4(8)
C138 C133 C132 120.0(8)
C134 C133 C132 121.5(8)
C135 C134 C133 121.1(9)
C134 C135 C136 120.0(9)
C137 C136 C135 118.5(9)
C136 C137 C138 122.3(10)
C137 C138 C133 119.7(9)
C144 C139 C140 116.3(8)
C144 C139 C132 120.9(8)
C140 C139 C132 122.7(7)
C141 C140 C139 121.2(9)
C142 C141 C140 121.4(10)
C141 C142 C143 118.5(10)
C144 C143 C142 120.6(9)
C143 C144 C139 121.9(9)
C150 C145 C146 120.0
C150 C145 C151 120.0
C146 C145 C151 120.0
C145 C146 C147 120.0
C148 C147 C146 120.0
C147 C148 C149 120.0
C150 C149 C148 120.0
C145 C150 C149 120.0

loop_
_geom_bond_atom_site_label_1
_geom_bond_atom_site_label_2
_geom_bond_distance
Nb1 N1 1.876(6)
Nb1 N2 1.882(6)
Nb1 O2 1.912(5)
Nb1 O1 1.920(5)
Nb1 Nb2 2.7753(9)
Nb2 O4 1.881(5)
Nb2 N2 1.889(6)
Nb2 N1 1.900(6)
Nb2 O3 1.925(5)
O1 C1 1.375(8)
O2 C37 1.395(9)
O3 C73 1.353(8)
O4 C109 1.394(9)
C1 C6 1.374(10)
C1 C2 1.398(10)
C2 C3 1.379(10)
C2 C7 1.549(10)
C3 C4 1.393(10)
C4 C5 1.396(10)
C4 C20 1.523(10)
C5 C6 1.397(10)
C6 C24 1.543(10)
C7 C8 1.515(11)
C7 C14 1.528(10)
C8 C13 1.382(10)
C8 C9 1.400(11)
C9 C10 1.391(11)
C10 C11 1.390(12)
C11 C12 1.388(12)
C12 C13 1.379(11)
C14 C19 1.371(11)
C14 C15 1.413(12)
C15 C16 1.386(12)
C16 C17 1.392(13)
C17 C18 1.342(13)
C18 C19 1.406(11)
C20 C23 1.511(11)
C20 C21 1.522(11)
C20 C22 1.542(11)
C24 C31 1.518(11)
C24 C25 1.526(11)
C25 C26 1.372(12)
C25 C30 1.416(11)
C26 C27 1.381(12)
C27 C28 1.385(13)
C28 C29 1.380(14)
C29 C30 1.380(13)
C31 C32 1.374(12)
C31 C36 1.406(12)
C32 C33 1.422(12)
C33 C34 1.356(14)
C34 C35 1.401(14)
C35 C36 1.392(12)
C37 C38 1.402(11)
C37 C42 1.405(10)
C38 C39 1.389(10)
C38 C43 1.511(10)
C39 C40 1.382(11)
C40 C41 1.450(11)
C40 C56 1.547(11)
C41 C42 1.368(10)
C42 C60 1.527(10)
C43 C50 1.530(11)
C43 C44 1.533(10)
C44 C49 1.369(12)
C44 C45 1.394(11)
C45 C46 1.384(13)
C46 C47 1.400(16)
C47 C48 1.327(17)
C48 C49 1.390(13)
C50 C51 1.370(11)
C50 C55 1.396(11)
C51 C52 1.364(12)
C52 C53 1.386(13)
C53 C54 1.351(13)
C54 C55 1.385(13)
C56 C57 1.488(13)
C56 C58 1.516(12)
C56 C59 1.567(14)
C60 C61 1.494(10)
C60 C67 1.516(10)
C61 C66 1.396(11)
C61 C62 1.415(12)
C62 C63 1.367(12)
C63 C64 1.361(14)
C64 C65 1.402(14)
C65 C66 1.396(12)
C67 C72 1.386(11)
C67 C68 1.412(11)
C68 C69 1.401(12)
C69 C70 1.365(13)
C70 C71 1.371(13)
C71 C72 1.392(11)
C73 C78 1.395(10)
C73 C74 1.395(10)
C74 C75 1.393(10)
C74 C79 1.541(10)
C75 C76 1.382(11)
C76 C77 1.377(11)
C76 C92 1.530(11)
C77 C78 1.400(11)
C78 C96 1.532(10)
C79 C80 1.506(11)
C79 C86 1.535(10)
C80 C81 1.391(11)
C80 C85 1.402(11)
C81 C82 1.400(12)
C82 C83 1.365(13)
C83 C84 1.369(14)
C84 C85 1.375(12)
C86 C91 1.371(11)
C86 C87 1.394(11)
C87 C88 1.403(12)
C88 C89 1.365(13)
C89 C90 1.370(12)
C90 C91 1.382(11)
C92 C95 1.450(14)
C92 C93 1.474(14)
C92 C94 1.491(17)
C96 C103 1.504(10)
C96 C97 1.518(11)
C97 C98 1.371(11)
C97 C102 1.419(12)
C98 C99 1.407(12)
C99 C100 1.361(13)
C100 C101 1.375(13)
C101 C102 1.379(12)
C103 C108 1.382(11)
C103 C104 1.387(11)
C104 C105 1.351(12)
C105 C106 1.393(14)
C106 C107 1.347(13)
C107 C108 1.394(12)
C109 C114 1.397(10)
C109 C110 1.399(10)
C110 C111 1.377(11)
C110 C115 1.527(10)
C111 C112 1.394(11)
C112 C113 1.399(11)
C112 C128 1.516(11)
C113 C114 1.389(11)
C114 C132 1.509(11)
C115 C122 1.520(11)
C115 C116 1.534(11)
C116 C121 1.379(11)
C116 C117 1.382(12)
C117 C118 1.401(13)
C118 C119 1.334(13)
C119 C120 1.370(14)
C120 C121 1.395(12)
C122 C123 1.386(11)
C122 C127 1.392(11)
C123 C124 1.361(11)
C124 C125 1.392(12)
C125 C126 1.391(12)
C126 C127 1.390(11)
C128 C129 1.522(11)
C128 C130 1.537(12)
C128 C131 1.543(12)
C132 C133 1.516(11)
C132 C139 1.525(12)
C133 C138 1.381(12)
C133 C134 1.394(12)
C134 C135 1.367(12)
C135 C136 1.399(15)
C136 C137 1.353(14)
C137 C138 1.377(13)
C139 C144 1.382(11)
C139 C140 1.416(12)
C140 C141 1.373(12)
C141 C142 1.359(14)
C142 C143 1.390(15)
C143 C144 1.378(13)
C145 C150 1.3940
C145 C146 1.3948
C145 C151 1.5409
C146 C147 1.3948
C147 C148 1.3946
C148 C149 1.3950
C149 C150 1.3948
